data_7114275
loop_
_publ_author_name
'Cai, Hu'
'Chen, Tianniu'
'Wang, Xiaoping'
'Schultz, Arthur J.'
'Koetzle, Thomas F.'
'Xue, Ziling'

_publ_section_title
;
 Direct observation of \h2-imine formation through \b-H abstraction
 between amide ligands. Neutron and X-ray diffraction structure of a
 dihydride imine ditantalum complexElectronic supplementary information
 (ESI) available: experimental section; X-ray ORTEP views of 1a and 1b;
 HMQC and NOESY NMR spectra. See
 http://www.rsc.org/suppdata/cc/b1/b108913g/
;
_journal_issue 3
_journal_name_full 'Chemical Communications'
_journal_page_first 230
_journal_paper_doi 10.1039/b108913g
_journal_year 2002
_chemical_formula_sum 'C14 H43 N7 Ta2'
_chemical_formula_weight 671.45
_chemical_name_systematic
; 
? 
;
_space_group_IT_number 14
_symmetry_cell_setting monoclinic
_symmetry_space_group_name_Hall '-P 2ybc'
_symmetry_space_group_name_H-M 'P 1 21/c 1'
_atom_sites_solution_hydrogens geom
_atom_sites_solution_primary direct
_atom_sites_solution_secondary difmap
_audit_creation_method SHELXL-97
_cell_angle_alpha 90.00
_cell_angle_beta 96.866(5)
_cell_angle_gamma 90.00
_cell_formula_units_Z 4
_cell_length_a 13.004(4)
_cell_length_b 11.211(4)
_cell_length_c 15.801(5)
_cell_measurement_temperature 172(2)
_cell_volume 2287.1(13)
_computing_structure_refinement 'SHELXL-97 (Sheldrick, 1997)'
_computing_structure_solution 'SHELXS-97 (Sheldrick, 1990)'
_diffrn_ambient_temperature 172(2)
_diffrn_measured_fraction_theta_full 0.991
_diffrn_measured_fraction_theta_max 0.991
_diffrn_radiation_monochromator graphite
_diffrn_radiation_source 'fine-focus sealed tube'
_diffrn_radiation_type MoK\a
_diffrn_radiation_wavelength 0.71073
_diffrn_reflns_av_R_equivalents 0.0782
_diffrn_reflns_av_sigmaI/netI 0.0479
_diffrn_reflns_limit_h_max 14
_diffrn_reflns_limit_h_min -14
_diffrn_reflns_limit_k_max 12
_diffrn_reflns_limit_k_min -12
_diffrn_reflns_limit_l_max 17
_diffrn_reflns_limit_l_min -17
_diffrn_reflns_number 13943
_diffrn_reflns_theta_full 23.36
_diffrn_reflns_theta_max 23.36
_diffrn_reflns_theta_min 1.58
_exptl_absorpt_coefficient_mu 9.571
_exptl_absorpt_correction_T_max 0.4796
_exptl_absorpt_correction_T_min 0.3278
_exptl_absorpt_correction_type multi-scan
_exptl_crystal_colour colorless
_exptl_crystal_density_diffrn 1.950
_exptl_crystal_density_method 'not measured'
_exptl_crystal_description fragment
_exptl_crystal_F_000 1288
_exptl_crystal_size_max 0.15
_exptl_crystal_size_mid 0.12
_exptl_crystal_size_min 0.09
_refine_diff_density_max 1.002
_refine_diff_density_min -1.165
_refine_diff_density_rms 0.154
_refine_ls_extinction_method none
_refine_ls_goodness_of_fit_ref 0.964
_refine_ls_hydrogen_treatment mixed
_refine_ls_matrix_type full
_refine_ls_number_parameters 229
_refine_ls_number_reflns 3306
_refine_ls_number_restraints 0
_refine_ls_restrained_S_all 0.964
_refine_ls_R_factor_all 0.0364
_refine_ls_R_factor_gt 0.0260
_refine_ls_shift/su_max 0.713
_refine_ls_shift/su_mean 0.005
_refine_ls_structure_factor_coef Fsqd
_refine_ls_weighting_details 'calc w=1/[\s^2^(Fo^2^)+(0.0344P)^2^+4.8081P] where P=(Fo^2^+2Fc^2^)/3'
_refine_ls_weighting_scheme calc
_refine_ls_wR_factor_gt 0.0621
_refine_ls_wR_factor_ref 0.0715
_reflns_number_gt 2516
_reflns_number_total 3306
_reflns_threshold_expression >2sigma(I)
_cod_data_source_file b108913g.txt
_cod_data_source_block ta2patt2
_cod_depositor_comments
;
The following automatic conversions were performed:

'_symmetry_cell_setting' value 'Monoclinic' changed to 'monoclinic'
according to
/usr/data/users/saulius/automatic-downloads/retrospective/RSC/lib/dictionaries/cif_core.dic
dictionary named 'cif_core.dic' version 2.4.2 from 2011-04-26.

Automatic conversion script
Id: cif_fix_values 2281 2013-09-26 08:29:07Z andrius 
;
_cod_original_cell_volume 2287.2(13)
_cod_original_sg_symbol_H-M P2(1)/c
_cod_database_code 7114275

loop_
_symmetry_equiv_pos_as_xyz
'x, y, z'
'-x, y+1/2, -z+1/2'
'-x, -y, -z'
'x, -y-1/2, z-1/2'

loop_
_atom_site_label
_atom_site_type_symbol
_atom_site_fract_x
_atom_site_fract_y
_atom_site_fract_z
_atom_site_U_iso_or_equiv
_atom_site_adp_type
_atom_site_occupancy
_atom_site_symmetry_multiplicity
_atom_site_calc_flag
_atom_site_refinement_flags
Ta2 Ta 0.79782(2) 0.12446(2) 0.196283(16) 0.01829(11) Uani 1 1 d .
Ta1 Ta 0.723843(19) -0.12776(2) 0.219048(16) 0.01832(11) Uani 1 1 d .
N2 N 0.6964(4) -0.1148(5) 0.3429(4) 0.0228(13) Uani 1 1 d .
N7 N 0.7899(4) -0.0277(5) 0.1162(3) 0.0188(12) Uani 1 1 d .
N4 N 0.9186(4) 0.1769(5) 0.1392(3) 0.0209(13) Uani 1 1 d .
N1 N 0.5873(4) -0.1545(5) 0.1472(4) 0.0245(14) Uani 1 1 d .
C8 C 0.9735(5) 0.1207(6) 0.0740(4) 0.0295(17) Uani 1 1 d .
H8A H 0.9635 0.1683 0.0216 0.044 Uiso 1 1 calc R
H8B H 0.9462 0.0402 0.0622 0.044 Uiso 1 1 calc R
H8C H 1.0476 0.1161 0.0944 0.044 Uiso 1 1 calc R
N3 N 0.7526(4) -0.3051(5) 0.2393(4) 0.0265(14) Uani 1 1 d .
C14 C 0.8455(5) -0.1385(6) 0.1334(4) 0.0228(16) Uani 1 1 d .
H14A H 0.9179 -0.1318 0.1606 0.027 Uiso 1 1 calc R
H14B H 0.8359 -0.1999 0.0881 0.027 Uiso 1 1 calc R
N6 N 0.8383(4) 0.1914(5) 0.3127(4) 0.0225(13) Uani 1 1 d .
N5 N 0.6881(4) 0.2390(5) 0.1492(4) 0.0249(14) Uani 1 1 d .
C13 C 0.9075(6) 0.1386(7) 0.3821(5) 0.0324(18) Uani 1 1 d .
H13A H 0.9677 0.1907 0.3962 0.049 Uiso 1 1 calc R
H13B H 0.9309 0.0603 0.3644 0.049 Uiso 1 1 calc R
H13C H 0.8707 0.1294 0.4323 0.049 Uiso 1 1 calc R
C2 C 0.7633(6) -0.1664(7) 0.4142(5) 0.0350(19) Uani 1 1 d .
H2A H 0.8113 -0.1054 0.4398 0.053 Uiso 1 1 calc R
H2B H 0.8027 -0.2327 0.3937 0.053 Uiso 1 1 calc R
H2C H 0.7208 -0.1958 0.4570 0.053 Uiso 1 1 calc R
C3 C 0.6803(6) -0.3775(7) 0.2816(6) 0.042(2) Uani 1 1 d .
H3A H 0.6399 -0.4284 0.2395 0.063 Uiso 1 1 calc R
H3B H 0.6333 -0.3251 0.3085 0.063 Uiso 1 1 calc R
H3C H 0.7191 -0.4276 0.3252 0.063 Uiso 1 1 calc R
C4 C 0.8290(6) -0.3838(7) 0.2097(5) 0.0362(19) Uani 1 1 d .
H4A H 0.8620 -0.4310 0.2576 0.054 Uiso 1 1 calc R
H4B H 0.8815 -0.3364 0.1854 0.054 Uiso 1 1 calc R
H4C H 0.7950 -0.4374 0.1660 0.054 Uiso 1 1 calc R
C9 C 0.9654(6) 0.2942(6) 0.1612(5) 0.0327(18) Uani 1 1 d .
H9A H 1.0376 0.2835 0.1857 0.049 Uiso 1 1 calc R
H9B H 0.9268 0.3339 0.2028 0.049 Uiso 1 1 calc R
H9C H 0.9629 0.3433 0.1096 0.049 Uiso 1 1 calc R
C10 C 0.6965(6) 0.3166(6) 0.0770(5) 0.0324(18) Uani 1 1 d .
H10A H 0.6464 0.2917 0.0290 0.049 Uiso 1 1 calc R
H10B H 0.7667 0.3114 0.0606 0.049 Uiso 1 1 calc R
H10C H 0.6822 0.3990 0.0926 0.049 Uiso 1 1 calc R
C1 C 0.6315(6) -0.0241(6) 0.3760(5) 0.0314(18) Uani 1 1 d .
H1A H 0.5982 -0.0575 0.4231 0.047 Uiso 1 1 calc R
H1B H 0.5783 0.0019 0.3305 0.047 Uiso 1 1 calc R
H1C H 0.6744 0.0443 0.3965 0.047 Uiso 1 1 calc R
C6 C 0.5003(6) -0.0719(7) 0.1342(5) 0.039(2) Uani 1 1 d .
H6A H 0.4971 -0.0367 0.0772 0.058 Uiso 1 1 calc R
H6B H 0.5097 -0.0085 0.1772 0.058 Uiso 1 1 calc R
H6C H 0.4358 -0.1149 0.1395 0.058 Uiso 1 1 calc R
C12 C 0.8011(6) 0.3072(6) 0.3413(5) 0.038(2) Uani 1 1 d .
H12A H 0.7646 0.2951 0.3914 0.057 Uiso 1 1 calc R
H12B H 0.7537 0.3430 0.2953 0.057 Uiso 1 1 calc R
H12C H 0.8602 0.3605 0.3561 0.057 Uiso 1 1 calc R
C7 C 0.7307(5) -0.0162(6) 0.0299(4) 0.0278(17) Uani 1 1 d .
H7A H 0.7782 0.0053 -0.0114 0.042 Uiso 1 1 calc R
H7B H 0.6780 0.0461 0.0309 0.042 Uiso 1 1 calc R
H7C H 0.6971 -0.0923 0.0134 0.042 Uiso 1 1 calc R
C11 C 0.5864(6) 0.2548(7) 0.1775(5) 0.039(2) Uani 1 1 d .
H11A H 0.5740 0.3398 0.1863 0.059 Uiso 1 1 calc R
H11B H 0.5837 0.2116 0.2311 0.059 Uiso 1 1 calc R
H11C H 0.5332 0.2235 0.1340 0.059 Uiso 1 1 calc R
C5 C 0.5660(6) -0.2572(7) 0.0912(5) 0.042(2) Uani 1 1 d .
H5A H 0.5005 -0.2941 0.1019 0.063 Uiso 1 1 calc R
H5B H 0.6222 -0.3154 0.1023 0.063 Uiso 1 1 calc R
H5C H 0.5611 -0.2311 0.0316 0.063 Uiso 1 1 calc R
H30 H 0.831(4) -0.020(5) 0.267(3) 0.006(14) Uiso 1 1 d .
H20 H 0.665(4) 0.033(5) 0.223(3) 0.000(13) Uiso 1 1 d .

loop_
_atom_site_aniso_label
_atom_site_aniso_U_11
_atom_site_aniso_U_22
_atom_site_aniso_U_33
_atom_site_aniso_U_23
_atom_site_aniso_U_13
_atom_site_aniso_U_12
Ta2 0.02271(18) 0.01646(17) 0.01565(17) -0.00021(12) 0.00203(12) -0.00058(12)
Ta1 0.02136(18) 0.01652(17) 0.01712(18) 0.00009(12) 0.00245(12) -0.00010(12)
N2 0.027(3) 0.020(3) 0.022(3) 0.002(3) 0.008(2) 0.002(3)
N7 0.024(3) 0.014(3) 0.018(3) -0.001(2) 0.005(2) -0.001(2)
N4 0.026(3) 0.021(3) 0.016(3) -0.004(2) 0.003(2) -0.005(3)
N1 0.022(3) 0.023(3) 0.028(3) -0.005(3) 0.004(3) -0.005(3)
C8 0.032(4) 0.037(4) 0.022(4) 0.005(3) 0.010(3) 0.000(4)
N3 0.027(3) 0.022(3) 0.033(4) 0.000(3) 0.013(3) 0.002(3)
C14 0.020(4) 0.023(4) 0.026(4) -0.013(3) 0.003(3) -0.002(3)
N6 0.027(3) 0.020(3) 0.022(3) 0.000(2) 0.009(3) 0.000(3)
N5 0.025(3) 0.018(3) 0.031(4) 0.006(3) 0.001(3) 0.001(3)
C13 0.040(5) 0.033(4) 0.023(4) -0.002(3) -0.002(3) 0.002(4)
C2 0.050(5) 0.034(4) 0.021(4) 0.009(3) 0.007(4) 0.008(4)
C3 0.046(5) 0.031(4) 0.051(5) 0.008(4) 0.019(4) -0.002(4)
C4 0.034(4) 0.024(4) 0.050(5) -0.005(4) 0.002(4) -0.005(4)
C9 0.034(5) 0.031(4) 0.033(5) -0.002(3) 0.008(4) -0.009(4)
C10 0.044(5) 0.028(4) 0.026(4) 0.010(3) 0.004(4) 0.000(4)
C1 0.037(4) 0.029(4) 0.029(4) 0.000(3) 0.011(3) 0.004(4)
C6 0.026(4) 0.037(5) 0.050(5) 0.009(4) -0.008(4) -0.001(4)
C12 0.053(5) 0.022(4) 0.036(5) -0.010(4) -0.003(4) -0.002(4)
C7 0.040(4) 0.023(4) 0.020(4) 0.004(3) -0.001(3) -0.004(3)
C11 0.033(5) 0.033(4) 0.052(6) 0.006(4) 0.006(4) 0.012(4)
C5 0.037(5) 0.047(5) 0.039(5) -0.013(4) -0.005(4) -0.008(4)

loop_
_atom_type_symbol
_atom_type_description
_atom_type_scat_dispersion_real
_atom_type_scat_dispersion_imag
_atom_type_scat_source
C C 0.0033 0.0016 'International Tables Vol C Tables 4.2.6.8 and 6.1.1.4'
H H 0.0000 0.0000 'International Tables Vol C Tables 4.2.6.8 and 6.1.1.4'
N N 0.0061 0.0033 'International Tables Vol C Tables 4.2.6.8 and 6.1.1.4'
Ta Ta -0.7052 6.5227 'International Tables Vol C Tables 4.2.6.8 and 6.1.1.4'

loop_
_geom_angle_atom_site_label_1
_geom_angle_atom_site_label_2
_geom_angle_atom_site_label_3
_geom_angle
N4 Ta2 N6 99.8(2)
N4 Ta2 N5 102.0(2)
N6 Ta2 N5 101.5(2)
N4 Ta2 N7 87.2(2)
N6 Ta2 N7 147.2(2)
N5 Ta2 N7 108.3(2)
N4 Ta2 Ta1 127.57(15)
N6 Ta2 Ta1 107.12(15)
N5 Ta2 Ta1 115.03(16)
N7 Ta2 Ta1 47.50(14)
N4 Ta2 H30 111.4(14)
N6 Ta2 H30 77.0(16)
N5 Ta2 H30 146.4(14)
N7 Ta2 H30 70.6(16)
Ta1 Ta2 H30 38.7(15)
N4 Ta2 H20 161.6(14)
N6 Ta2 H20 97.7(14)
N5 Ta2 H20 79.7(14)
N7 Ta2 H20 74.9(14)
Ta1 Ta2 H20 40.0(14)
H30 Ta2 H20 67(2)
N1 Ta1 N2 108.0(2)
N1 Ta1 N3 94.4(2)
N2 Ta1 N3 88.2(2)
N1 Ta1 C14 107.2(2)
N2 Ta1 C14 144.6(2)
N3 Ta1 C14 84.9(2)
N1 Ta1 N7 93.1(2)
N2 Ta1 N7 142.4(2)
N3 Ta1 N7 121.7(2)
C14 Ta1 N7 38.1(2)
N1 Ta1 Ta2 110.13(16)
N2 Ta1 Ta2 98.18(15)
N3 Ta1 Ta2 151.04(16)
C14 Ta1 Ta2 73.50(17)
N7 Ta1 Ta2 44.51(13)
N1 Ta1 H30 149.6(16)
N2 Ta1 H30 77.4(16)
N3 Ta1 H30 115.9(15)
C14 Ta1 H30 74.6(15)
N7 Ta1 H30 69.3(16)
Ta2 Ta1 H30 40.2(16)
N1 Ta1 H20 80.3(14)
N2 Ta1 H20 78.1(15)
N3 Ta1 H20 162.8(14)
C14 Ta1 H20 112.2(14)
N7 Ta1 H20 75.2(15)
Ta2 Ta1 H20 43.5(14)
H30 Ta1 H20 71(2)
C1 N2 C2 108.5(6)
C1 N2 Ta1 124.7(4)
C2 N2 Ta1 123.9(4)
C14 N7 C7 116.0(5)
C14 N7 Ta2 126.3(4)
C7 N7 Ta2 117.4(4)
C14 N7 Ta1 70.0(3)
C7 N7 Ta1 120.6(4)
Ta2 N7 Ta1 88.00(19)
C8 N4 C9 109.1(5)
C8 N4 Ta2 132.0(4)
C9 N4 Ta2 118.9(4)
C5 N1 C6 109.2(6)
C5 N1 Ta1 123.4(5)
C6 N1 Ta1 127.0(5)
N4 C8 H8A 109.5
N4 C8 H8B 109.5
H8A C8 H8B 109.5
N4 C8 H8C 109.5
H8A C8 H8C 109.5
H8B C8 H8C 109.5
C4 N3 C3 108.2(6)
C4 N3 Ta1 131.5(5)
C3 N3 Ta1 119.7(5)
N7 C14 Ta1 71.9(3)
N7 C14 H14A 116.4
Ta1 C14 H14A 116.4
N7 C14 H14B 116.4
Ta1 C14 H14B 116.4
H14A C14 H14B 113.4
C13 N6 C12 108.8(6)
C13 N6 Ta2 127.7(4)
C12 N6 Ta2 123.5(5)
C10 N5 C11 109.0(6)
C10 N5 Ta2 124.2(5)
C11 N5 Ta2 126.7(5)
N6 C13 H13A 109.5
N6 C13 H13B 109.5
H13A C13 H13B 109.5
N6 C13 H13C 109.5
H13A C13 H13C 109.5
H13B C13 H13C 109.5
N2 C2 H2A 109.5
N2 C2 H2B 109.5
H2A C2 H2B 109.5
N2 C2 H2C 109.5
H2A C2 H2C 109.5
H2B C2 H2C 109.5
N3 C3 H3A 109.5
N3 C3 H3B 109.5
H3A C3 H3B 109.5
N3 C3 H3C 109.5
H3A C3 H3C 109.5
H3B C3 H3C 109.5
N3 C4 H4A 109.5
N3 C4 H4B 109.5
H4A C4 H4B 109.5
N3 C4 H4C 109.5
H4A C4 H4C 109.5
H4B C4 H4C 109.5
N4 C9 H9A 109.5
N4 C9 H9B 109.5
H9A C9 H9B 109.5
N4 C9 H9C 109.5
H9A C9 H9C 109.5
H9B C9 H9C 109.5
N5 C10 H10A 109.5
N5 C10 H10B 109.5
H10A C10 H10B 109.5
N5 C10 H10C 109.5
H10A C10 H10C 109.5
H10B C10 H10C 109.5
N2 C1 H1A 109.5
N2 C1 H1B 109.5
H1A C1 H1B 109.5
N2 C1 H1C 109.5
H1A C1 H1C 109.5
H1B C1 H1C 109.5
N1 C6 H6A 109.5
N1 C6 H6B 109.5
H6A C6 H6B 109.5
N1 C6 H6C 109.5
H6A C6 H6C 109.5
H6B C6 H6C 109.5
N6 C12 H12A 109.5
N6 C12 H12B 109.5
H12A C12 H12B 109.5
N6 C12 H12C 109.5
H12A C12 H12C 109.5
H12B C12 H12C 109.5
N7 C7 H7A 109.5
N7 C7 H7B 109.5
H7A C7 H7B 109.5
N7 C7 H7C 109.5
H7A C7 H7C 109.5
H7B C7 H7C 109.5
N5 C11 H11A 109.5
N5 C11 H11B 109.5
H11A C11 H11B 109.5
N5 C11 H11C 109.5
H11A C11 H11C 109.5
H11B C11 H11C 109.5
N1 C5 H5A 109.5
N1 C5 H5B 109.5
H5A C5 H5B 109.5
N1 C5 H5C 109.5
H5A C5 H5C 109.5
H5B C5 H5C 109.5

loop_
_geom_bond_atom_site_label_1
_geom_bond_atom_site_label_2
_geom_bond_distance
Ta2 N4 1.991(6)
Ta2 N6 1.998(6)
Ta2 N5 1.996(5)
Ta2 N7 2.120(5)
Ta2 Ta1 3.0221(10)
Ta2 H30 1.99(5)
Ta2 H20 2.09(5)
Ta1 N1 2.013(5)
Ta1 N2 2.036(6)
Ta1 N3 2.041(6)
Ta1 C14 2.205(7)
Ta1 N7 2.229(5)
Ta1 H30 1.93(5)
Ta1 H20 1.96(5)
N2 C1 1.457(8)
N2 C2 1.458(9)
N7 C14 1.446(8)
N7 C7 1.489(8)
N4 C8 1.465(8)
N4 C9 1.473(8)
N1 C5 1.458(9)
N1 C6 1.457(9)
C8 H8A 0.9800
C8 H8B 0.9800
C8 H8C 0.9800
N3 C4 1.448(9)
N3 C3 1.464(9)
C14 H14A 0.9900
C14 H14B 0.9900
N6 C13 1.458(9)
N6 C12 1.476(9)
N5 C10 1.448(8)
N5 C11 1.457(9)
C13 H13A 0.9800
C13 H13B 0.9800
C13 H13C 0.9800
C2 H2A 0.9800
C2 H2B 0.9800
C2 H2C 0.9800
C3 H3A 0.9800
C3 H3B 0.9800
C3 H3C 0.9800
C4 H4A 0.9800
C4 H4B 0.9800
C4 H4C 0.9800
C9 H9A 0.9800
C9 H9B 0.9800
C9 H9C 0.9800
C10 H10A 0.9800
C10 H10B 0.9800
C10 H10C 0.9800
C1 H1A 0.9800
C1 H1B 0.9800
C1 H1C 0.9800
C6 H6A 0.9800
C6 H6B 0.9800
C6 H6C 0.9800
C12 H12A 0.9800
C12 H12B 0.9800
C12 H12C 0.9800
C7 H7A 0.9800
C7 H7B 0.9800
C7 H7C 0.9800
C11 H11A 0.9800
C11 H11B 0.9800
C11 H11C 0.9800
C5 H5A 0.9800
C5 H5B 0.9800
C5 H5C 0.9800
